data_4346019
loop_
_publ_author_name
'Tan, Bin'
'Chen, Cheng'
'Cai, Li-Xuan'
'Zhang, Ya-Jun'
'Huang, Xiao-Ying'
'Zhang, Jie'

_publ_section_title
;
 Introduction of lewis acidic and redox-active sites into a porous
 framework for ammonia capture with visual color response.
;
_journal_issue 7
_journal_name_full 'Inorganic chemistry'
_journal_page_first 3456
_journal_page_last 3461
_journal_paper_doi 10.1021/acs.inorgchem.5b00023
_journal_volume 54
_journal_year 2015
_chemical_formula_moiety 'C43 H57 N8 O21 Zn2'
_chemical_formula_sum 'C43 H57 N8 O21 Zn2'
_chemical_formula_weight 1152.71
_space_group_IT_number 14
_space_group_name_Hall '-P 2yn'
_space_group_name_H-M_alt 'P 1 21/n 1'
_symmetry_cell_setting monoclinic
_symmetry_space_group_name_Hall '-P 2yn'
_symmetry_space_group_name_H-M 'P 1 21/n 1'
_atom_sites_solution_hydrogens geom
_atom_sites_solution_primary direct
_atom_sites_solution_secondary difmap
_audit_creation_method SHELXL-97
_cell_angle_alpha 90.00
_cell_angle_beta 91.693(3)
_cell_angle_gamma 90.00
_cell_formula_units_Z 4
_cell_length_a 11.3257(4)
_cell_length_b 29.3273(13)
_cell_length_c 14.7879(7)
_cell_measurement_reflns_used 6003
_cell_measurement_temperature 100(2)
_cell_measurement_theta_max 75.9950
_cell_measurement_theta_min 3.3050
_cell_volume 4909.7(4)
_computing_cell_refinement
;
CrysAlisPro, Agilent Technologies,
Version 1.171.36.32 (release 02-08-2013 CrysAlis171 .NET)
(compiled Aug  2 2013,16:46:58)
;
_computing_data_collection
;
CrysAlisPro, Agilent Technologies,
Version 1.171.36.32 (release 02-08-2013 CrysAlis171 .NET)
(compiled Aug  2 2013,16:46:58)
;
_computing_data_reduction
;
CrysAlisPro, Agilent Technologies,
Version 1.171.36.32 (release 02-08-2013 CrysAlis171 .NET)
(compiled Aug  2 2013,16:46:58)
;
_computing_molecular_graphics 'DIAMOND. Version 3.0. Crystal Impact'
_computing_publication_material 'Windows Word 2003'
_computing_structure_refinement 'SHELXL-97 (Sheldrick, 1997)'
_computing_structure_solution 'SHELXS-97 (Sheldrick, 1990)'
_diffrn_ambient_temperature 100(2)
_diffrn_detector_area_resol_mean 10.3503
_diffrn_measured_fraction_theta_full 0.997
_diffrn_measured_fraction_theta_max 0.997
_diffrn_measurement_device_type 'SuperNova, Dual, Cu at zero, Atlas'
_diffrn_measurement_method '\w scans'
_diffrn_radiation_monochromator graphite
_diffrn_radiation_source 'fine-focus sealed tube'
_diffrn_radiation_type CuK\a
_diffrn_radiation_wavelength 1.54178
_diffrn_reflns_av_R_equivalents 0.0384
_diffrn_reflns_av_sigmaI/netI 0.0479
_diffrn_reflns_limit_h_max 8
_diffrn_reflns_limit_h_min -13
_diffrn_reflns_limit_k_max 34
_diffrn_reflns_limit_k_min -34
_diffrn_reflns_limit_l_max 17
_diffrn_reflns_limit_l_min -17
_diffrn_reflns_number 17846
_diffrn_reflns_theta_full 66.59
_diffrn_reflns_theta_max 66.59
_diffrn_reflns_theta_min 3.01
_exptl_absorpt_coefficient_mu 1.976
_exptl_absorpt_correction_T_max 1.00000
_exptl_absorpt_correction_T_min 0.74890
_exptl_absorpt_correction_type multi-scan
_exptl_absorpt_process_details
;
CrysAlisPro, Agilent Technologies,
Version 1.171.36.32 (release 02-08-2013 CrysAlis171 .NET)
(compiled Aug  2 2013,16:46:58)
Empirical absorption correction using spherical harmonics,
 implemented in SCALE3 ABSPACK scaling algorithm.
;
_exptl_crystal_colour blue
_exptl_crystal_density_diffrn 1.559
_exptl_crystal_density_method 'not measured'
_exptl_crystal_description lamina
_exptl_crystal_F_000 2396
_exptl_crystal_size_max 0.38
_exptl_crystal_size_mid 0.10
_exptl_crystal_size_min 0.02
_refine_diff_density_max 1.887
_refine_diff_density_min -1.422
_refine_diff_density_rms 0.146
_refine_ls_extinction_method none
_refine_ls_goodness_of_fit_ref 1.037
_refine_ls_hydrogen_treatment mixed
_refine_ls_matrix_type full
_refine_ls_number_parameters 740
_refine_ls_number_reflns 8655
_refine_ls_number_restraints 438
_refine_ls_restrained_S_all 1.015
_refine_ls_R_factor_all 0.1518
_refine_ls_R_factor_gt 0.1241
_refine_ls_shift/su_max 0.005
_refine_ls_shift/su_mean 0.000
_refine_ls_structure_factor_coef Fsqd
_refine_ls_weighting_details 'calc w=1/[\s^2^(Fo^2^)+(0.0000P)^2^+95.0000P] where P=(Fo^2^+2Fc^2^)/3'
_refine_ls_weighting_scheme calc
_refine_ls_wR_factor_gt 0.2363
_refine_ls_wR_factor_ref 0.2483
_reflns_number_gt 5934
_reflns_number_total 8655
_reflns_threshold_expression >2sigma(I)
_cod_data_source_file ic5b00023_si_002.cif
_cod_data_source_block compound-1-NH3
_cod_original_sg_symbol_H-M 'P 21/n'
_cod_database_code 4346019

loop_
_symmetry_equiv_pos_as_xyz
'x, y, z'
'-x+1/2, y+1/2, -z+1/2'
'-x, -y, -z'
'x-1/2, -y-1/2, z-1/2'

loop_
_atom_site_label
_atom_site_type_symbol
_atom_site_fract_x
_atom_site_fract_y
_atom_site_fract_z
_atom_site_U_iso_or_equiv
_atom_site_adp_type
_atom_site_occupancy
_atom_site_symmetry_multiplicity
_atom_site_calc_flag
_atom_site_refinement_flags
_atom_site_disorder_assembly
_atom_site_disorder_group
Zn1 Zn 0.15001(10) 0.67534(5) 0.41956(7) 0.0319(3) Uani 1 1 d . . .
Zn2 Zn -0.13972(10) 0.67531(5) 0.59154(7) 0.0313(3) Uani 1 1 d . . .
O1 O 0.0234(5) 0.7171(2) 0.3822(4) 0.0327(14) Uani 1 1 d . . .
O2 O 0.0405(6) 0.6912(2) 0.2429(4) 0.0392(16) Uani 1 1 d . . .
O3 O -0.1871(5) 0.6873(2) 0.4635(3) 0.0339(15) Uani 1 1 d . . .
O4 O -0.2036(6) 0.7604(3) 0.5010(4) 0.0443(17) Uani 1 1 d . . .
O5 O -0.5137(5) 0.7832(2) 0.1286(4) 0.0365(15) Uani 1 1 d . . .
O6 O -0.5312(5) 0.8089(2) 0.2679(4) 0.0380(15) Uani 1 1 d . . .
O7 O -0.3011(5) 0.8133(2) 0.0450(4) 0.0368(15) Uani 1 1 d . . .
O8 O -0.2852(6) 0.7404(3) 0.0099(4) 0.0433(17) Uani 1 1 d . . .
O9 O 0.0731(6) 0.6143(2) 0.4186(4) 0.0438(16) Uani 1 1 d . . .
O10 O 0.2253(13) 0.5864(4) 0.4971(12) 0.156(8) Uani 1 1 d . . .
O11 O -0.0627(6) 0.6140(2) 0.5897(4) 0.0424(16) Uani 1 1 d . . .
O12 O -0.2196(14) 0.5866(4) 0.5218(13) 0.172(9) Uani 1 1 d . . .
N1 N 0.3091(7) 0.6702(4) 0.3587(4) 0.058(3) Uani 1 1 d D . .
N2 N 0.8624(7) 0.6152(3) 0.1885(6) 0.044(2) Uani 1 1 d . . .
N3 N 0.8506(8) 0.3860(3) 0.1759(6) 0.047(2) Uani 1 1 d . . .
N4 N 0.2975(6) 0.3287(4) 0.3470(5) 0.053(2) Uani 1 1 d D . .
C1 C 0.4060(10) 0.6715(9) 0.4114(10) 0.058(4) Uani 0.561(11) 1 d PDU A 1
H1A H 0.3993 0.6799 0.4731 0.070 Uiso 0.561(11) 1 calc PR A 1
C2 C 0.5167(14) 0.6610(9) 0.3793(8) 0.058(4) Uani 0.561(11) 1 d PDU A 1
H2A H 0.5837 0.6606 0.4195 0.070 Uiso 0.561(11) 1 calc PR A 1
C4 C 0.443(3) 0.6763(12) 0.244(2) 0.053(4) Uani 0.561(11) 1 d PDU A 1
H4A H 0.4635 0.6907 0.1890 0.064 Uiso 0.561(11) 1 calc PR A 1
C5 C 0.329(4) 0.682(3) 0.274(2) 0.056(4) Uani 0.561(11) 1 d PDU A 1
H5A H 0.2680 0.6934 0.2354 0.068 Uiso 0.561(11) 1 calc PR A 1
C1B C 0.3803(18) 0.6383(8) 0.3953(16) 0.059(4) Uani 0.439(11) 1 d PDU A 2
H1BA H 0.3533 0.6221 0.4463 0.071 Uiso 0.439(11) 1 calc PR A 2
C2B C 0.4911(17) 0.6274(9) 0.3637(14) 0.058(4) Uani 0.439(11) 1 d PDU A 2
H2BA H 0.5388 0.6046 0.3920 0.070 Uiso 0.439(11) 1 calc PR A 2
C4B C 0.441(4) 0.6690(17) 0.234(3) 0.056(5) Uani 0.439(11) 1 d PDU A 2
H4BA H 0.4498 0.6722 0.1703 0.067 Uiso 0.439(11) 1 calc PR A 2
C5B C 0.338(5) 0.682(4) 0.276(3) 0.056(4) Uani 0.439(11) 1 d PDU A 2
H5BA H 0.2850 0.7011 0.2428 0.067 Uiso 0.439(11) 1 calc PR A 2
C3 C 0.5289(9) 0.6513(4) 0.2891(6) 0.048(3) Uani 1 1 d D . .
C6 C 0.6449(8) 0.6394(3) 0.2526(6) 0.036(2) Uani 1 1 d . A .
C7 C 0.7351(9) 0.6239(4) 0.3094(7) 0.046(3) Uani 1 1 d . . .
H7A H 0.7226 0.6216 0.3725 0.055 Uiso 1 1 calc R A .
C8 C 0.8431(8) 0.6117(4) 0.2761(7) 0.043(2) Uani 1 1 d . A .
H8A H 0.9039 0.6008 0.3162 0.052 Uiso 1 1 calc R . .
C9 C 0.7766(11) 0.6301(4) 0.1313(8) 0.054(3) Uani 1 1 d . A .
H9A H 0.7918 0.6320 0.0686 0.065 Uiso 1 1 calc R . .
C10 C 0.6695(10) 0.6424(4) 0.1605(8) 0.055(3) Uani 1 1 d . . .
H10A H 0.6106 0.6530 0.1186 0.066 Uiso 1 1 calc R A .
C11 C 0.9764(10) 0.5983(4) 0.1527(9) 0.053(3) Uani 1 1 d . . .
H11A H 1.0425 0.6093 0.1922 0.064 Uiso 1 1 calc R . .
H11B H 0.9870 0.6110 0.0914 0.064 Uiso 1 1 calc R . .
C12 C 0.9800(9) 0.5468(4) 0.1483(8) 0.049(3) Uani 1 1 d . . .
C13 C 0.9025(12) 0.5241(4) 0.0869(9) 0.063(3) Uani 1 1 d . . .
H13A H 0.8520 0.5410 0.0469 0.076 Uiso 1 1 calc R . .
C14 C 0.9009(11) 0.4776(4) 0.0855(9) 0.059(3) Uani 1 1 d . . .
H14A H 0.8510 0.4621 0.0429 0.071 Uiso 1 1 calc R . .
C15 C 0.9709(9) 0.4533(4) 0.1450(8) 0.046(3) Uani 1 1 d . . .
C16 C 1.0444(11) 0.4758(5) 0.2027(9) 0.063(3) Uani 1 1 d . . .
H16A H 1.0940 0.4589 0.2432 0.075 Uiso 1 1 calc R . .
C17 C 1.0496(10) 0.5219(4) 0.2043(9) 0.058(3) Uani 1 1 d . . .
H17A H 1.1030 0.5368 0.2454 0.069 Uiso 1 1 calc R . .
C18 C 0.9662(10) 0.4016(4) 0.1424(9) 0.057(3) Uani 1 1 d . . .
H18A H 0.9761 0.3908 0.0796 0.069 Uiso 1 1 calc R . .
H18B H 1.0312 0.3888 0.1808 0.069 Uiso 1 1 calc R . .
C19 C 0.8306(10) 0.3888(4) 0.2660(8) 0.053(3) Uani 1 1 d . . .
H19A H 0.8916 0.3991 0.3066 0.063 Uiso 1 1 calc R . .
C20 C 0.7233(8) 0.3771(4) 0.2982(7) 0.043(2) Uani 1 1 d . . .
H20A H 0.7098 0.3795 0.3611 0.051 Uiso 1 1 calc R . .
C21 C 0.6337(9) 0.3615(4) 0.2404(7) 0.044(2) Uani 1 1 d . A .
C22 C 0.6581(10) 0.3587(4) 0.1502(7) 0.050(3) Uani 1 1 d . . .
H22A H 0.5993 0.3476 0.1086 0.060 Uiso 1 1 calc R . .
C23 C 0.7651(10) 0.3715(4) 0.1192(8) 0.055(3) Uani 1 1 d . . .
H23A H 0.7790 0.3702 0.0562 0.066 Uiso 1 1 calc R . .
C24 C 0.5182(7) 0.3494(4) 0.2767(5) 0.042(2) Uani 1 1 d D . .
C25 C 0.5053(13) 0.3402(8) 0.3671(8) 0.048(4) Uani 0.561(11) 1 d PDU A 1
H25A H 0.5717 0.3418 0.4077 0.058 Uiso 0.561(11) 1 calc PR A 1
C26 C 0.3951(10) 0.3287(8) 0.3990(10) 0.052(4) Uani 0.561(11) 1 d PDU A 1
H26A H 0.3893 0.3204 0.4608 0.062 Uiso 0.561(11) 1 calc PR A 1
C27 C 0.312(2) 0.3250(11) 0.2590(7) 0.048(4) Uani 0.561(11) 1 d PDU A 1
H27A H 0.2480 0.3162 0.2195 0.058 Uiso 0.561(11) 1 calc PR A 1
C28 C 0.4226(16) 0.3342(10) 0.2259(18) 0.050(4) Uani 0.561(11) 1 d PDU A 1
H28A H 0.4332 0.3297 0.1630 0.060 Uiso 0.561(11) 1 calc PR A 1
C25B C 0.4765(16) 0.3732(9) 0.3500(13) 0.055(4) Uani 0.439(11) 1 d PDU A 2
H25B H 0.5228 0.3965 0.3784 0.067 Uiso 0.439(11) 1 calc PR A 2
C26B C 0.3651(16) 0.3623(7) 0.3813(15) 0.053(4) Uani 0.439(11) 1 d PDU A 2
H26B H 0.3354 0.3797 0.4298 0.064 Uiso 0.439(11) 1 calc PR A 2
C27B C 0.332(3) 0.3149(13) 0.2669(11) 0.046(4) Uani 0.439(11) 1 d PDU A 2
H27B H 0.2776 0.2965 0.2330 0.055 Uiso 0.439(11) 1 calc PR A 2
C28B C 0.439(2) 0.3239(12) 0.226(2) 0.047(5) Uani 0.439(11) 1 d PDU A 2
H28B H 0.4553 0.3132 0.1676 0.057 Uiso 0.439(11) 1 calc PR A 2
C29 C -0.0135(7) 0.7119(3) 0.3033(6) 0.0316(19) Uani 1 1 d . . .
C30 C -0.1334(8) 0.7314(3) 0.2802(6) 0.0315(19) Uani 1 1 d . . .
C31 C -0.2180(7) 0.7404(3) 0.3460(6) 0.0280(18) Uani 1 1 d . . .
C32 C -0.3250(8) 0.7595(3) 0.3213(6) 0.0320(19) Uani 1 1 d . . .
H32A H -0.3804 0.7661 0.3665 0.038 Uiso 1 1 calc R . .
C33 C -0.3540(7) 0.7694(3) 0.2315(6) 0.0278(18) Uani 1 1 d . . .
C34 C -0.2703(8) 0.7602(3) 0.1651(6) 0.034(2) Uani 1 1 d . . .
C35 C -0.1628(7) 0.7410(3) 0.1911(6) 0.0312(19) Uani 1 1 d . . .
H35A H -0.1074 0.7343 0.1460 0.037 Uiso 1 1 calc R . .
C36 C -0.1983(8) 0.7289(3) 0.4455(6) 0.033(2) Uani 1 1 d . . .
C37 C -0.4742(8) 0.7892(3) 0.2096(5) 0.0297(19) Uani 1 1 d . . .
C38 C -0.2895(7) 0.7720(4) 0.0653(6) 0.034(2) Uani 1 1 d . . .
C39 C 0.1276(16) 0.5840(4) 0.4642(10) 0.082(5) Uani 1 1 d . . .
C40 C 0.058(2) 0.5409(4) 0.4840(10) 0.088(6) Uani 1 1 d . . .
C41 C -0.055(2) 0.5410(4) 0.5224(10) 0.088(6) Uani 1 1 d . . .
C42 C -0.1156(14) 0.5836(5) 0.5479(11) 0.079(5) Uani 1 1 d . . .
C45 C -0.1094(16) 0.5001(5) 0.5383(8) 0.087(5) Uani 1 1 d . . .
H45A H -0.1845 0.5000 0.5654 0.104 Uiso 1 1 calc R . .
O1W O 0.0057(7) 0.8116(2) 0.5050(5) 0.0517(17) Uani 1 1 d . . .
O2W O -0.3460(10) 0.8253(4) 0.5764(6) 0.096(4) Uani 1 1 d . . .
O3W O 0.1449(11) 0.3250(4) 0.0644(6) 0.098(4) Uani 1 1 d . . .
O4W O 0.2840(15) 0.5892(6) 0.0943(11) 0.149(6) Uani 1 1 d . . .
O5W O 0.2826(16) 0.4112(5) 0.0860(10) 0.150(6) Uani 1 1 d . . .
O6W O -0.4174(16) 0.4973(10) 0.1190(15) 0.232(10) Uani 1 1 d . . .
O7W O 0.497(2) 0.4323(8) 0.9970(13) 0.226(10) Uani 1 1 d . . .
O8W O 0.336(2) 0.5556(10) 0.269(2) 0.126(10) Uani 0.50 1 d P B 1
O9W O 0.332(2) 0.4455(10) 0.2695(19) 0.117(9) Uani 0.50 1 d P C 1
O10W O 0.354(3) 0.492(2) 0.186(3) 0.24(2) Uani 0.50 1 d P D 2
N1W N 0.384(2) 0.5311(8) 0.5872(17) 0.120(7) Uani 0.70 1 d PU E 1
N2W N 0.268(3) 0.4972(11) 0.735(2) 0.114(7) Uani 0.50 1 d PU F 1
N1B N 0.328(5) 0.4901(18) 0.595(4) 0.114(9) Uani 0.30 1 d PU G 2

loop_
_atom_site_aniso_label
_atom_site_aniso_U_11
_atom_site_aniso_U_22
_atom_site_aniso_U_33
_atom_site_aniso_U_23
_atom_site_aniso_U_13
_atom_site_aniso_U_12
Zn1 0.0248(6) 0.0460(7) 0.0249(6) -0.0039(5) 0.0023(4) 0.0047(5)
Zn2 0.0248(6) 0.0437(7) 0.0256(6) 0.0017(5) 0.0026(4) -0.0022(5)
O1 0.034(3) 0.035(3) 0.028(3) -0.003(3) -0.002(3) 0.000(3)
O2 0.035(3) 0.054(4) 0.029(3) -0.003(3) -0.001(3) 0.008(3)
O3 0.030(3) 0.056(5) 0.015(3) 0.007(3) 0.002(2) -0.004(3)
O4 0.042(4) 0.058(5) 0.033(3) -0.007(3) -0.004(3) 0.017(3)
O5 0.030(3) 0.044(4) 0.036(3) 0.000(3) 0.002(3) 0.002(3)
O6 0.031(3) 0.049(4) 0.035(3) 0.000(3) 0.005(3) 0.011(3)
O7 0.036(3) 0.038(4) 0.036(3) 0.004(3) -0.009(3) -0.004(3)
O8 0.040(4) 0.058(5) 0.031(3) -0.007(3) -0.001(3) 0.015(3)
O9 0.059(4) 0.036(4) 0.036(3) -0.002(3) -0.004(3) 0.001(3)
O10 0.157(12) 0.049(6) 0.252(17) -0.026(9) -0.140(13) 0.029(7)
O11 0.060(4) 0.029(4) 0.039(3) -0.002(3) -0.001(3) -0.002(3)
O12 0.178(14) 0.039(6) 0.29(2) 0.002(9) -0.141(15) -0.018(7)
N1 0.027(4) 0.126(9) 0.022(4) -0.007(5) 0.008(3) 0.016(5)
N2 0.031(4) 0.042(5) 0.060(5) -0.003(4) 0.021(4) 0.001(4)
N3 0.048(5) 0.040(5) 0.055(5) 0.000(4) 0.016(4) 0.003(4)
N4 0.022(4) 0.097(8) 0.039(4) 0.002(5) -0.002(3) -0.011(4)
C1 0.036(7) 0.102(9) 0.037(6) -0.008(7) 0.006(6) 0.008(7)
C2 0.036(7) 0.102(9) 0.036(6) -0.005(7) -0.003(6) 0.009(7)
C4 0.031(6) 0.096(10) 0.032(7) 0.004(7) 0.013(6) 0.008(7)
C5 0.033(7) 0.094(9) 0.042(7) 0.004(7) 0.004(6) 0.012(8)
C1B 0.037(7) 0.101(10) 0.039(7) 0.007(8) 0.007(7) 0.010(8)
C2B 0.034(7) 0.101(10) 0.040(7) 0.004(8) 0.004(6) 0.018(8)
C4B 0.033(7) 0.097(10) 0.037(8) 0.002(8) 0.009(7) 0.010(8)
C5B 0.032(7) 0.095(9) 0.041(7) 0.005(7) 0.001(7) 0.012(8)
C3 0.040(6) 0.059(7) 0.045(6) 0.004(5) -0.008(5) 0.006(5)
C6 0.024(4) 0.043(6) 0.043(5) -0.005(4) 0.021(4) 0.001(4)
C7 0.044(6) 0.054(7) 0.039(5) -0.007(5) -0.006(5) 0.002(5)
C8 0.029(5) 0.054(7) 0.047(6) -0.007(5) 0.009(4) -0.002(4)
C9 0.066(8) 0.052(7) 0.046(6) 0.007(5) 0.032(6) 0.007(6)
C10 0.044(6) 0.070(8) 0.050(6) 0.010(6) 0.013(5) 0.010(6)
C11 0.045(6) 0.040(6) 0.076(8) -0.004(5) 0.026(6) 0.002(5)
C12 0.043(6) 0.046(7) 0.059(7) -0.002(5) 0.027(5) -0.004(5)
C13 0.073(9) 0.051(8) 0.065(8) 0.002(6) 0.001(6) 0.005(6)
C14 0.058(7) 0.048(7) 0.071(8) -0.009(6) 0.008(6) -0.005(6)
C15 0.031(5) 0.046(6) 0.064(7) 0.003(5) 0.025(5) -0.002(4)
C16 0.055(7) 0.056(8) 0.077(9) 0.006(6) -0.001(6) 0.013(6)
C17 0.046(6) 0.056(8) 0.071(8) -0.008(6) 0.004(6) 0.007(5)
C18 0.044(6) 0.051(7) 0.078(8) 0.005(6) 0.031(6) 0.002(5)
C19 0.040(6) 0.048(7) 0.069(7) 0.011(5) -0.015(5) -0.003(5)
C20 0.025(5) 0.061(7) 0.043(5) 0.006(5) 0.016(4) -0.002(4)
C21 0.045(6) 0.040(6) 0.048(6) -0.004(4) -0.012(5) 0.006(5)
C22 0.049(6) 0.059(7) 0.044(6) -0.006(5) 0.007(5) -0.012(5)
C23 0.059(7) 0.062(8) 0.044(6) -0.007(5) 0.017(5) -0.008(6)
C24 0.023(4) 0.071(7) 0.033(5) 0.002(5) 0.012(4) -0.002(4)
C25 0.027(6) 0.084(9) 0.034(6) 0.001(6) 0.004(5) 0.010(6)
C26 0.037(7) 0.087(9) 0.031(6) 0.003(7) 0.002(6) 0.004(7)
C27 0.029(8) 0.083(10) 0.033(6) -0.010(7) 0.002(6) -0.003(7)
C28 0.034(7) 0.086(10) 0.030(6) -0.013(7) 0.001(6) 0.003(7)
C25B 0.035(7) 0.090(10) 0.041(7) -0.004(7) 0.001(6) 0.000(8)
C26B 0.032(7) 0.091(10) 0.038(7) -0.009(7) 0.014(6) 0.005(7)
C27B 0.031(8) 0.077(10) 0.029(7) -0.004(7) 0.002(6) 0.004(7)
C28B 0.034(8) 0.079(10) 0.029(7) -0.009(7) 0.004(6) 0.007(8)
C29 0.024(4) 0.033(5) 0.039(5) 0.007(4) 0.009(4) -0.001(4)
C30 0.034(5) 0.028(5) 0.033(5) 0.001(4) -0.003(4) 0.000(4)
C31 0.013(4) 0.042(5) 0.029(4) -0.002(4) 0.003(3) 0.002(3)
C32 0.035(5) 0.034(5) 0.027(4) 0.000(4) -0.002(4) 0.001(4)
C33 0.018(4) 0.035(5) 0.031(4) -0.002(4) 0.010(3) 0.001(3)
C34 0.039(5) 0.031(5) 0.030(4) 0.001(4) -0.010(4) -0.001(4)
C35 0.021(4) 0.043(5) 0.030(4) 0.000(4) 0.010(3) 0.003(4)
C36 0.023(4) 0.043(6) 0.034(5) 0.000(4) 0.002(4) -0.002(4)
C37 0.034(5) 0.032(5) 0.022(4) 0.003(3) -0.001(4) -0.001(4)
C38 0.012(4) 0.054(6) 0.036(5) -0.009(4) 0.002(3) -0.003(4)
C39 0.123(13) 0.036(7) 0.085(10) -0.006(6) -0.045(10) 0.020(7)
C40 0.177(18) 0.031(7) 0.053(8) -0.003(6) -0.040(10) 0.000(10)
C41 0.176(18) 0.031(7) 0.053(8) -0.001(6) -0.044(10) 0.005(9)
C42 0.093(11) 0.048(8) 0.092(10) 0.010(7) -0.047(9) -0.008(7)
C45 0.172(16) 0.036(6) 0.051(7) 0.000(6) -0.020(8) -0.002(9)
O1W 0.062(4) 0.046(4) 0.046(4) 0.002(3) -0.008(3) 0.000(4)
O2W 0.136(9) 0.088(8) 0.067(6) 0.028(5) 0.052(6) 0.056(7)
O3W 0.143(10) 0.079(7) 0.074(6) 0.029(5) 0.060(6) 0.058(7)
O4W 0.167(15) 0.137(14) 0.141(13) 0.020(11) -0.002(11) -0.037(11)
O5W 0.203(17) 0.122(13) 0.123(11) 0.003(10) -0.020(11) 0.023(12)
O6W 0.133(15) 0.32(3) 0.25(2) -0.05(2) 0.017(15) 0.033(18)
O7W 0.31(3) 0.25(2) 0.119(13) 0.006(16) -0.035(15) 0.02(2)
O8W 0.11(2) 0.11(2) 0.15(2) 0.029(18) -0.037(18) -0.039(16)
O9W 0.090(16) 0.12(2) 0.14(2) 0.012(18) 0.047(16) 0.010(15)
O10W 0.16(3) 0.30(6) 0.26(5) -0.10(5) -0.01(3) -0.08(4)
N1W 0.107(14) 0.101(14) 0.150(16) -0.002(13) -0.019(13) -0.002(12)
N2W 0.109(16) 0.086(15) 0.149(17) 0.000(15) 0.009(14) -0.017(14)
N1B 0.114(18) 0.093(18) 0.134(19) -0.011(17) -0.016(16) -0.042(15)

loop_
_atom_type_symbol
_atom_type_description
_atom_type_scat_dispersion_real
_atom_type_scat_dispersion_imag
_atom_type_scat_source
C C 0.0181 0.0091 'International Tables Vol C Tables 4.2.6.8 and 6.1.1.4'
H H 0.0000 0.0000 'International Tables Vol C Tables 4.2.6.8 and 6.1.1.4'
N N 0.0311 0.0180 'International Tables Vol C Tables 4.2.6.8 and 6.1.1.4'
O O 0.0492 0.0322 'International Tables Vol C Tables 4.2.6.8 and 6.1.1.4'
Zn Zn -1.5491 0.6778 'International Tables Vol C Tables 4.2.6.8 and 6.1.1.4'

loop_
_geom_angle_atom_site_label_1
_geom_angle_atom_site_label_2
_geom_angle_atom_site_label_3
_geom_angle
_geom_angle_site_symmetry_1
_geom_angle_site_symmetry_3
O7 Zn1 O1 110.3(3) 4_676 .
O7 Zn1 O9 105.8(3) 4_676 .
O1 Zn1 O9 104.1(3) . .
O7 Zn1 N1 101.7(3) 4_676 .
O1 Zn1 N1 124.8(3) . .
O9 Zn1 N1 108.8(4) . .
O5 Zn2 O3 109.5(3) 4_676 .
O5 Zn2 O11 104.5(3) 4_676 .
O3 Zn2 O11 104.6(3) . .
O5 Zn2 N4 123.9(3) 4_676 3_566
O3 Zn2 N4 102.7(3) . 3_566
O11 Zn2 N4 110.1(4) . 3_566
C29 O1 Zn1 114.5(6) . .
C36 O3 Zn2 113.4(6) . .
C37 O5 Zn2 114.3(6) . 4_575
C38 O7 Zn1 114.7(6) . 4_575
C39 O9 Zn1 114.9(8) . .
C42 O11 Zn2 116.9(8) . .
C5 N1 C5B 5(5) . .
C5 N1 C1 113(2) . .
C5B N1 C1 108(3) . .
C5 N1 C1B 116(3) . .
C5B N1 C1B 113(3) . .
C1 N1 C1B 45.9(15) . .
C5 N1 Zn1 125.3(18) . .
C5B N1 Zn1 130(2) . .
C1 N1 Zn1 117.6(8) . .
C1B N1 Zn1 113.7(10) . .
C8 N2 C9 120.3(9) . .
C8 N2 C11 119.4(9) . .
C9 N2 C11 120.1(9) . .
C23 N3 C19 119.8(10) . .
C23 N3 C18 121.3(10) . .
C19 N3 C18 118.8(10) . .
C27 N4 C27B 17(2) . .
C27 N4 C26 116.6(14) . .
C27B N4 C26 104.8(17) . .
C27 N4 C26B 110.5(18) . .
C27B N4 C26B 113(2) . .
C26 N4 C26B 47.5(14) . .
C27 N4 Zn2 124.8(12) . 3_566
C27B N4 Zn2 132.1(17) . 3_566
C26 N4 Zn2 117.9(8) . 3_566
C26B N4 Zn2 111.9(9) . 3_566
N1 C1 C2 122.2(14) . .
N1 C1 H1A 118.9 . .
C2 C1 H1A 118.9 . .
C3 C2 C1 119.7(14) . .
C3 C2 H2A 120.2 . .
C1 C2 H2A 120.2 . .
C3 C4 C5 124(4) . .
C3 C4 H4A 118.1 . .
C5 C4 H4A 118.1 . .
N1 C5 C4 118(4) . .
N1 C5 H5A 121.2 . .
C4 C5 H5A 121.2 . .
N1 C1B C2B 124.3(18) . .
N1 C1B H1BA 117.8 . .
C2B C1B H1BA 117.8 . .
C3 C2B C1B 117.1(18) . .
C3 C2B H2BA 121.4 . .
C1B C2B H2BA 121.4 . .
C3 C4B C5B 116(4) . .
C3 C4B H4BA 122.1 . .
C5B C4B H4BA 122.1 . .
N1 C5B C4B 126(6) . .
N1 C5B H5BA 117.2 . .
C4B C5B H5BA 117.2 . .
C4 C3 C4B 11(3) . .
C4 C3 C2 105.7(18) . .
C4B C3 C2 114(2) . .
C4 C3 C2B 115(2) . .
C4B C3 C2B 116(3) . .
C2 C3 C2B 44.8(15) . .
C4 C3 C6 124.8(19) . .
C4B C3 C6 121(3) . .
C2 C3 C6 121.3(10) . .
C2B C3 C6 118.1(11) . .
C7 C6 C10 116.6(9) . .
C7 C6 C3 120.4(8) . .
C10 C6 C3 123.0(9) . .
C8 C7 C6 121.1(10) . .
C8 C7 H7A 119.5 . .
C6 C7 H7A 119.5 . .
N2 C8 C7 120.2(10) . .
N2 C8 H8A 119.9 . .
C7 C8 H8A 119.9 . .
N2 C9 C10 121.7(10) . .
N2 C9 H9A 119.1 . .
C10 C9 H9A 119.1 . .
C9 C10 C6 120.1(10) . .
C9 C10 H10A 120.0 . .
C6 C10 H10A 120.0 . .
N2 C11 C12 111.7(9) . .
N2 C11 H11A 109.3 . .
C12 C11 H11A 109.3 . .
N2 C11 H11B 109.3 . .
C12 C11 H11B 109.3 . .
H11A C11 H11B 107.9 . .
C17 C12 C13 118.9(12) . .
C17 C12 C11 122.1(11) . .
C13 C12 C11 118.8(11) . .
C14 C13 C12 119.3(12) . .
C14 C13 H13A 120.4 . .
C12 C13 H13A 120.4 . .
C13 C14 C15 120.3(12) . .
C13 C14 H14A 119.8 . .
C15 C14 H14A 119.8 . .
C16 C15 C14 119.1(11) . .
C16 C15 C18 121.8(11) . .
C14 C15 C18 119.1(11) . .
C15 C16 C17 121.8(12) . .
C15 C16 H16A 119.1 . .
C17 C16 H16A 119.1 . .
C12 C17 C16 120.4(12) . .
C12 C17 H17A 119.8 . .
C16 C17 H17A 119.8 . .
N3 C18 C15 109.3(9) . .
N3 C18 H18A 109.8 . .
C15 C18 H18A 109.8 . .
N3 C18 H18B 109.8 . .
C15 C18 H18B 109.8 . .
H18A C18 H18B 108.3 . .
N3 C19 C20 120.2(10) . .
N3 C19 H19A 119.9 . .
C20 C19 H19A 119.9 . .
C19 C20 C21 120.8(10) . .
C19 C20 H20A 119.6 . .
C21 C20 H20A 119.6 . .
C22 C21 C20 117.1(10) . .
C22 C21 C24 123.1(9) . .
C20 C21 C24 119.8(9) . .
C23 C22 C21 121.1(10) . .
C23 C22 H22A 119.4 . .
C21 C22 H22A 119.4 . .
N3 C23 C22 121.0(10) . .
N3 C23 H23A 119.5 . .
C22 C23 H23A 119.5 . .
C28B C24 C28 15(2) . .
C28B C24 C25 109(2) . .
C28 C24 C25 111.3(16) . .
C28B C24 C25B 117.8(17) . .
C28 C24 C25B 108.1(15) . .
C25 C24 C25B 44.7(13) . .
C28B C24 C21 120.7(16) . .
C28 C24 C21 124.9(14) . .
C25 C24 C21 121.5(9) . .
C25B C24 C21 119.4(10) . .
C24 C25 C26 120.0(13) . .
C24 C25 H25A 120.0 . .
C26 C25 H25A 120.0 . .
N4 C26 C25 122.9(13) . .
N4 C26 H26A 118.5 . .
C25 C26 H26A 118.5 . .
N4 C27 C28 118(2) . .
N4 C27 H27A 121.0 . .
C28 C27 H27A 121.0 . .
C24 C28 C27 125(2) . .
C24 C28 H28A 117.4 . .
C27 C28 H28A 117.4 . .
C24 C25B C26B 118.4(17) . .
C24 C25B H25B 120.8 . .
C26B C25B H25B 120.8 . .
N4 C26B C25B 123.8(17) . .
N4 C26B H26B 118.1 . .
C25B C26B H26B 118.1 . .
N4 C27B C28B 128(3) . .
N4 C27B H27B 116.1 . .
C28B C27B H27B 116.1 . .
C24 C28B C27B 116(3) . .
C24 C28B H28B 122.1 . .
C27B C28B H28B 122.1 . .
O1 C29 O2 124.9(8) . .
O1 C29 C30 116.4(8) . .
O2 C29 C30 118.7(8) . .
C35 C30 C31 118.2(8) . .
C35 C30 C29 119.1(8) . .
C31 C30 C29 122.7(8) . .
C32 C31 C30 120.2(8) . .
C32 C31 C36 116.8(8) . .
C30 C31 C36 123.0(7) . .
C31 C32 C33 121.4(8) . .
C31 C32 H32A 119.3 . .
C33 C32 H32A 119.3 . .
C32 C33 C34 118.8(8) . .
C32 C33 C37 118.1(7) . .
C34 C33 C37 123.1(7) . .
C35 C34 C33 119.1(8) . .
C35 C34 C38 117.4(8) . .
C33 C34 C38 123.5(8) . .
C30 C35 C34 122.3(8) . .
C30 C35 H35A 118.8 . .
C34 C35 H35A 118.8 . .
O4 C36 O3 126.3(9) . .
O4 C36 C31 117.8(9) . .
O3 C36 C31 115.6(8) . .
O6 C37 O5 122.8(8) . .
O6 C37 C33 121.2(7) . .
O5 C37 C33 115.9(8) . .
O8 C38 O7 124.8(9) . .
O8 C38 C34 117.6(9) . .
O7 C38 C34 117.5(8) . .
O10 C39 O9 127.4(15) . .
O10 C39 C40 116.6(13) . .
O9 C39 C40 115.9(14) . .
C45 C40 C41 119.5(16) 3_566 .
C45 C40 C39 117(2) 3_566 .
C41 C40 C39 123.8(15) . .
C45 C41 C40 119.0(16) . .
C45 C41 C42 119(2) . .
C40 C41 C42 122.4(15) . .
O11 C42 O12 123.6(15) . .
O11 C42 C41 121.1(14) . .
O12 C42 C41 115.2(14) . .
C41 C45 C40 121.5(17) . 3_566
C41 C45 H45A 119.2 . .
C40 C45 H45A 119.2 3_566 .

loop_
_geom_bond_atom_site_label_1
_geom_bond_atom_site_label_2
_geom_bond_distance
_geom_bond_site_symmetry_2
Zn1 O7 1.948(6) 4_676
Zn1 O1 1.954(6) .
Zn1 O9 1.991(7) .
Zn1 N1 2.043(7) .
Zn2 O5 1.942(6) 4_676
Zn2 O3 1.984(5) .
Zn2 O11 1.999(7) .
Zn2 N4 2.032(8) 3_566
O1 C29 1.237(10) .
O2 C29 1.253(11) .
O3 C36 1.254(12) .
O4 C36 1.238(11) .
O5 C37 1.279(10) .
O5 Zn2 1.942(6) 4_575
O6 C37 1.236(11) .
O7 C38 1.253(12) .
O7 Zn1 1.948(6) 4_575
O8 C38 1.238(11) .
O9 C39 1.264(14) .
O10 C39 1.197(17) .
O11 C42 1.230(14) .
O12 C42 1.232(18) .
N1 C5 1.322(9) .
N1 C5B 1.323(9) .
N1 C1 1.328(9) .
N1 C1B 1.339(9) .
N2 C8 1.324(13) .
N2 C9 1.342(14) .
N2 C11 1.493(12) .
N3 C23 1.331(14) .
N3 C19 1.360(15) .
N3 C18 1.486(13) .
N4 C27 1.320(9) .
N4 C27B 1.322(9) .
N4 C26 1.328(9) .
N4 C26B 1.339(9) .
N4 Zn2 2.032(8) 3_566
C1 C2 1.388(11) .
C1 H1A 0.9500 .
C2 C3 1.376(9) .
C2 H2A 0.9500 .
C4 C3 1.372(9) .
C4 C5 1.389(11) .
C4 H4A 0.9500 .
C5 H5A 0.9500 .
C1B C2B 1.389(11) .
C1B H1BA 0.9500 .
C2B C3 1.384(10) .
C2B H2BA 0.9500 .
C4B C3 1.373(10) .
C4B C5B 1.389(11) .
C4B H4BA 0.9500 .
C5B H5BA 0.9500 .
C3 C6 1.477(13) .
C6 C7 1.380(14) .
C6 C10 1.400(14) .
C7 C8 1.379(14) .
C7 H7A 0.9500 .
C8 H8A 0.9500 .
C9 C10 1.349(15) .
C9 H9A 0.9500 .
C10 H10A 0.9500 .
C11 C12 1.514(15) .
C11 H11A 0.9900 .
C11 H11B 0.9900 .
C12 C17 1.342(16) .
C12 C13 1.412(17) .
C13 C14 1.361(16) .
C13 H13A 0.9500 .
C14 C15 1.369(17) .
C14 H14A 0.9500 .
C15 C16 1.347(17) .
C15 C18 1.516(16) .
C16 C17 1.354(16) .
C16 H16A 0.9500 .
C17 H17A 0.9500 .
C18 H18A 0.9900 .
C18 H18B 0.9900 .
C19 C20 1.363(14) .
C19 H19A 0.9500 .
C20 C21 1.386(14) .
C20 H20A 0.9500 .
C21 C22 1.372(15) .
C21 C24 1.472(14) .
C22 C23 1.362(15) .
C22 H22A 0.9500 .
C23 H23A 0.9500 .
C24 C28B 1.373(10) .
C24 C28 1.374(9) .
C24 C25 1.376(9) .
C24 C25B 1.385(10) .
C25 C26 1.389(10) .
C25 H25A 0.9500 .
C26 H26A 0.9500 .
C27 C28 1.388(10) .
C27 H27A 0.9500 .
C28 H28A 0.9500 .
C25B C26B 1.395(11) .
C25B H25B 0.9500 .
C26B H26B 0.9500 .
C27B C28B 1.388(11) .
C27B H27B 0.9500 .
C28B H28B 0.9500 .
C29 C30 1.504(12) .
C30 C35 1.377(12) .
C30 C31 1.410(12) .
C31 C32 1.376(12) .
C31 C36 1.520(12) .
C32 C33 1.389(12) .
C32 H32A 0.9500 .
C33 C34 1.410(12) .
C33 C37 1.507(11) .
C34 C35 1.386(12) .
C34 C38 1.525(12) .
C35 H35A 0.9500 .
C39 C40 1.53(2) .
C40 C45 1.38(2) 3_566
C40 C41 1.41(2) .
C41 C45 1.37(2) .
C41 C42 1.48(2) .
C45 C40 1.38(2) 3_566
C45 H45A 0.9500 .
